data_2310681
loop_
_publ_author_name
'Steinfink, H.'

_publ_section_title
;
 The Crystal Structure of Chlorite. II. A Triclinic Polymorph
;
_journal_name_full 'Acta Crystallographica (1,1948-23,1967)'
_journal_page_first 195
_journal_page_last 198
_journal_volume 11
_journal_year 1958
_chemical_formula_sum 'Al2.1 Fe0.4 H8 Mg5 O18 Si2.5'
_chemical_name_systematic '(Mg5.0 Al.6 Fe.4) (Si2.5 Al1.5) O10 (O H)8'
_space_group_crystal_system triclinic
_space_group_IT_number 1
_space_group_name_Hall 'C 1'
_space_group_name_H-M_alt 'C 1'
_cell_angle_alpha 90
_cell_angle_beta 97.37
_cell_angle_gamma 90
_cell_formula_units_Z 2
_cell_length_a 5.34
_cell_length_b 9.27
_cell_length_c 14.36
_cell_volume 704.973
_citation_journal_id_ASTM ACCRA9
_cod_data_source_file Steinfink_ACCRA9_1958_256.cif
_cod_data_source_block H8Al2.1Fe0.4Mg5O18Si2.5
_cod_original_cell_volume 704.9732
_cod_original_sg_symbol_H-M 'P 1 (a+b,a-b,-c)'
_cod_original_formula_sum 'H8 Al2.1 Fe0.4 Mg5 O18 Si2.5'
_cod_database_code 2310681

loop_
_space_group_symop_id
_space_group_symop_operation_xyz
1 x,y,z
2 x+1/2,y+1/2,z

loop_
_atom_site_label
_atom_site_type_symbol
_atom_site_fract_x
_atom_site_fract_y
_atom_site_fract_z
_atom_site_occupancy
_atom_site_U_iso_or_equiv
Al9 Al+3 0.237 0.503 0.192 0.375 0.0
Al10 Al+3 0.735 0.337 0.192 0.375 0.0
Mg4 Mg+2 0 0.167 0.5 0.8333 0.0
O12 O-2 0.81 0.167 -0.072 1 0.0
O13 O-2 0.144 -0.007 0.433 1 0.0
O18 O-2 0.857 0.34 -0.433 1 0.0
Al3 Al+3 0 0.667 0 0.1 0.0
Mg5 Mg+2 0 0.5 0.5 0.8333 0.0
O6 O-2 0.803 0 -0.233 1 0.0
O10 O-2 0.298 -0.004 -0.072 1 0.0
Al5 Al+3 0 0.5 0.5 0.1 0.0
Mg3 Mg+2 0 0.667 0 0.8333 0.0
O2 O-2 0.53 0.443 0.233 1 0.0
Si1 Si+4 0.27 0.332 -0.192 0.625 0.0
O9 O-2 0.69 0.336 0.072 1 0.0
O1 O-2 0.01 0.406 0.233 1 0.0
Al7 Al+3 0.27 0.332 -0.192 0.375 0.0
O7 O-2 0.69 -0.002 0.072 1 0.0
O15 O-2 0.14 0.335 0.433 1 0.0
Mg2 Mg+2 0 0.333 0 0.8333 0.0
O11 O-2 0.31 0.33 -0.072 1 0.0
Al6 Al+3 0 0.833 0.5 0.1 0.0
O4 O-2 0.99 0.268 -0.233 1 0.0
Al2 Al+3 0 0.333 0 0.1 0.0
Fe1 Fe+3 0 0 0 0.0667 0.0
Al4 Al+3 0 0.167 0.5 0.1 0.0
O17 O-2 0.858 0.676 -0.433 1 0.0
Fe6 Fe+3 0 0.833 0.5 0.0667 0.0
Mg6 Mg+2 0 0.833 0.5 0.8333 0.0
Si4 Si+4 0.735 0.337 0.192 0.625 0.0
Si2 Si+4 0.77 0.168 -0.192 0.625 0.0
O3 O-2 0.71 0.168 0.233 1 0.0
Fe3 Fe+3 0 0.667 0 0.0667 0.0
Fe4 Fe+3 0 0.167 0.5 0.0667 0.0
O8 O-2 0.69 0.668 0.072 1 0.0
Mg1 Mg+2 0 0 0 0.8333 0.0
Fe2 Fe+3 0 0.333 0 0.0667 0.0
Fe5 Fe+3 0 0.5 0.5 0.0667 0.0
O16 O-2 0.851 -0.004 -0.433 1 0.0
O14 O-2 0.143 0.673 0.433 1 0.0
Al1 Al+3 0 0 0 0.1 0.0
O5 O-2 0.49 0.23 -0.233 1 0.0
Al8 Al+3 0.77 0.168 -0.192 0.375 0.0
Si3 Si+4 0.237 0.503 0.192 0.625 0.0
